data_7050564
loop_
_publ_author_name
'Grosshans, Philippe'
'Jouaiti, Abdelaziz'
'Hosseini, Mir Wais'
'Kyritsakas, Nathalie'

_publ_section_title
;
 Gradual increase in the dimensionality of cobalt and mercury
 coordination networks based on conformation of tetradentate tectons
;
_journal_issue 5
_journal_name_full 'New Journal of Chemistry'
_journal_page_first 793
_journal_paper_doi 10.1039/b301351k
_journal_volume 27
_journal_year 2003
_chemical_formula_moiety 'C60 H64 Cl10 Co2 N8 O23'
_chemical_formula_sum 'C60 H64 Cl10 Co2 N8 O23'
_chemical_formula_weight 1737.61
_space_group_IT_number 86
_symmetry_cell_setting tetragonal
_symmetry_space_group_name_Hall '-P 4bc'
_symmetry_space_group_name_H-M 'P 42/n :2'
_cell_angle_alpha 90
_cell_angle_beta 90
_cell_angle_gamma 90
_cell_formula_units_Z 2
_cell_length_a 13.0678(9)
_cell_length_b 13.0678(9)
_cell_length_c 25.914(1)
_cell_measurement_reflns_used 9331
_cell_measurement_temperature 173
_cell_measurement_theta_max 27.5
_cell_measurement_theta_min 1.4
_cell_volume 4425.3(5)
_computing_publication_material CIFGEN_IN_OpenMoleN_(_1997)
_computing_structure_refinement LSFM_OpenMoleN_(_1997)
_computing_structure_solution Direct_methods_(SIR,_Burla_et_al.,_1989)
_diffrn_ambient_temperature 173
_diffrn_measurement_details
;
9331 reflections were collected using program Collect
("Collect" Data collection software, Nonius B.V., 1998)
The conditions were as follow : crystal to detector distance =  36. mm.
Scan angle =  0.3 deg 1 scans of   90 sec per frame.
Data collection was divided into  2 set(s)
with the following starting angles and number of frames :

Set 1 Theta =    6.30 Omega =    0.00 Kappa =    0.00  327 frames
Set 2 Theta =   -6.00 Kappa = -174.00 Phi   =    0.00  141 frames
Friedel pairs were averaged. Internal R = 0.08
;
_diffrn_measurement_device_type KappaCCD
_diffrn_measurement_method '\p scans'
_diffrn_radiation_monochromator graphite
_diffrn_radiation_type Mo-K\a
_diffrn_radiation_wavelength 0.71073
_diffrn_reflns_av_R_equivalents 0.080
_diffrn_reflns_av_sigmaI/netI 0.333
_diffrn_reflns_limit_h_max 16
_diffrn_reflns_limit_h_min -16
_diffrn_reflns_limit_k_max 11
_diffrn_reflns_limit_k_min -11
_diffrn_reflns_limit_l_max 30
_diffrn_reflns_limit_l_min -33
_diffrn_reflns_number 9331
_diffrn_reflns_theta_max 27.45
_diffrn_reflns_theta_min 2.5
_diffrn_source xray_tube
_diffrn_standards_decay_% 0
_exptl_absorpt_coefficient_mu 0.743
_exptl_absorpt_correction_T_max 0.862
_exptl_absorpt_correction_T_min 0.858
_exptl_absorpt_correction_type refdelf_(Walker_&_Stuart,_1983)
_exptl_crystal_colour pink
_exptl_crystal_density_diffrn 1.30
_exptl_crystal_density_method none
_exptl_crystal_description prism
_exptl_crystal_F_000 1776
_exptl_crystal_size_max 0.20
_exptl_crystal_size_mid 0.20
_exptl_crystal_size_min 0.20
_refine_diff_density_max 1.907
_refine_diff_density_min -0.610
_refine_ls_extinction_method none
_refine_ls_goodness_of_fit_all 1.726
_refine_ls_goodness_of_fit_ref 1.041
_refine_ls_hydrogen_treatment noref
_refine_ls_matrix_type full
_refine_ls_number_constraints 9
_refine_ls_number_parameters 222
_refine_ls_number_reflns 2101
_refine_ls_number_restraints 10
_refine_ls_R_factor_all 0.186
_refine_ls_R_factor_gt 0.143
_refine_ls_shift/esd_mean 0.001
_refine_ls_shift/su_max 0.007
_refine_ls_structure_factor_coef F
_refine_ls_weighting_scheme sigma
_refine_ls_wR_factor_all 0.323
_refine_ls_wR_factor_ref 0.173
_reflns_number_gt 2101
_reflns_number_total 5179
_reflns_threshold_expression >3.0\s(I)
_cod_data_source_file b301351k.txt
_cod_data_source_block st1231
_cod_original_sg_symbol_H-M 'P 42/n'
_cod_database_code 7050564

loop_
_symmetry_equiv_pos_as_xyz
x,y,z
1/2-x,1/2-y,+z
-y,1/2+x,1/2+z
1/2+y,-x,1/2+z
-x,-y,-z
1/2+x,1/2+y,-z
+y,1/2-x,1/2-z
1/2-y,+x,1/2-z

loop_
_atom_site_aniso_label
_atom_site_aniso_U_11
_atom_site_aniso_U_22
_atom_site_aniso_U_33
_atom_site_aniso_U_12
_atom_site_aniso_U_13
_atom_site_aniso_U_23
_atom_site_aniso_type_symbol
CO 0.032(1) 0.032(1) 0.020(1) -0.000(2) 0.0000 0.0000 Co
CL 0.045(2) 0.033(2) 0.042(2) -0.002(2) 0.003(2) -0.001(2) Cl
N1 0.027(7) 0.046(8) 0.022(6) 0.009(6) -0.005(6) 0.001(6) N
C1 0.04(1) 0.07(1) 0.031(7) -0.001(9) -0.008(8) -0.025(8) C
C2 0.05(1) 0.05(1) 0.022(7) -0.000(9) 0.002(8) -0.014(7) C
C3 0.037(9) 0.033(9) 0.018(6) -0.007(7) 0.000(7) 0.005(7) C
C4 0.05(1) 0.04(1) 0.032(8) 0.004(9) -0.000(8) -0.010(8) C
C5 0.05(1) 0.06(1) 0.026(7) 0.006(9) -0.007(8) -0.022(8) C
C6 0.023(8) 0.047(9) 0.018(6) -0.022(7) 0.005(6) -0.009(7) C
O1 0.057(8) 0.070(9) 0.044(6) 0.010(7) -0.007(6) -0.029(6) O
O2 0.039(6) 0.040(6) 0.018(4) -0.002(5) -0.004(5) -0.005(5) O
C7 0.032(9) 0.016(7) 0.043(8) -0.008(7) 0.004(7) -0.015(6) C
C8 0.04(1) 0.03(1) 0.023(9) -0.02(1) 0.0000 0.0000 C
C9 0.042(9) 0.05(1) 0.017(6) -0.002(8) -0.013(7) -0.017(7) C
O3 0.051(7) 0.039(6) 0.025(5) 0.007(6) -0.002(5) -0.009(5) O
C10 0.04(1) 0.08(1) 0.046(9) 0.00(1) -0.023(8) -0.029(9) C
C11 0.025(8) 0.028(8) 0.026(7) 0.008(6) -0.006(6) -0.003(6) C
C12 0.05(1) 0.019(7) 0.020(7) 0.001(7) -0.011(7) 0.012(6) C
C13 0.05(1) 0.031(9) 0.022(6) -0.002(8) -0.004(7) 0.010(7) C
N2 0.040(8) 0.027(7) 0.024(6) 0.016(6) -0.005(6) -0.008(6) N
C14 0.042(9) 0.025(8) 0.021(7) -0.006(7) -0.004(7) 0.005(7) C
C15 0.04(1) 0.027(8) 0.036(8) -0.015(7) -0.010(8) -0.003(7) C
O4 0.060(9) 0.16(1) 0.13(1) 0.051(9) -0.055(8) -0.111(8) O
O5 0.09(1) 0.09(1) 0.29(3) -0.04(1) -0.00(2) -0.05(2) O

loop_
_atom_site_label
_atom_site_fract_x
_atom_site_fract_y
_atom_site_fract_z
_atom_site_U_iso_or_equiv
_atom_site_occupancy
_atom_site_thermal_displace_type
_atom_site_calc_flag
_atom_site_calc_attached_atom
_atom_site_type_symbol
CO 0.2500 0.2500 0.6187(1) 0.027(1) 0.500 Uani ? ? Co
CL 0.3278(3) 0.0824(3) 0.6190(2) 0.040(2) 1.000 Uani ? ? Cl
N1 0.143(1) 0.200(1) 0.5590(4) 0.030(7) 1.000 Uani ? ? N
C1 0.171(1) 0.141(2) 0.5198(6) 0.04(1) 1.000 Uani ? ? C
C2 0.107(1) 0.115(1) 0.4779(6) 0.037(9) 1.000 Uani ? ? C
C3 0.006(1) 0.153(1) 0.4801(5) 0.028(8) 1.000 Uani ? ? C
C4 -0.025(1) 0.210(1) 0.5211(6) 0.040(9) 1.000 Uani ? ? C
C5 0.048(1) 0.232(1) 0.5595(6) 0.042(9) 1.000 Uani ? ? C
C6 -0.063(1) 0.131(1) 0.4349(5) 0.027(8) 1.000 Uani ? ? C
O1 -0.037(1) 0.080(1) 0.3989(5) 0.056(8) 1.000 Uani ? ? O
O2 -0.1541(8) 0.1745(8) 0.4421(4) 0.030(5) 1.000 Uani ? ? O
C7 -0.232(1) 0.154(1) 0.4028(6) 0.028(8) 1.000 Uani ? ? C
C8 -0.2500 0.2500 0.3694(8) 0.03(1) 0.500 Uani ? ? C
C9 -0.344(1) 0.232(1) 0.3362(5) 0.032(8) 1.000 Uani ? ? C
O3 -0.3171(9) 0.1491(9) 0.3023(4) 0.037(6) 1.000 Uani ? ? O
C10 -0.390(1) 0.115(2) 0.2691(7) 0.05(1) 1.000 Uani ? ? C
C11 -0.359(1) 0.031(1) 0.2365(5) 0.026(8) 1.000 Uani ? ? C
C12 0.490(1) 0.262(1) 0.7405(5) 0.027(8) 1.000 Uani ? ? C
C13 0.409(1) 0.235(1) 0.7090(5) 0.032(8) 1.000 Uani ? ? C
N2 0.367(1) 0.298(1) 0.6744(4) 0.029(7) 1.000 Uani ? ? N
C14 0.409(1) 0.392(1) 0.6704(5) 0.028(8) 1.000 Uani ? ? C
C15 0.490(1) 0.424(1) 0.7000(6) 0.035(9) 1.000 Uani ? ? C
O4 -0.474(1) 0.155(1) 0.2677(6) 0.11(1) 1.000 Uani ? ? O
O5 0.176(2) 0.173(2) 0.323(1) 0.13(2) 1.000 Uani ? ? O
C18 0.011(1) 0.074(1) 0.0769(6) 0.21(4) 0.500 Uiso ? ? C
CL1 -0.0880(1) 0.1827(1) 0.0948(6) 0.23(1) 0.500 Uiso ? ? Cl
CL2 -0.0031(1) 0.0662(1) 0.0032(6) 0.28(2) 0.500 Uiso ? ? Cl
CL3 0.1306(1) 0.1006(1) 0.0935(6) 0.121(6) 0.500 Uiso ? ? Cl
O6 -0.2500 0.2500 0.165(2) 0.06(1) 0.250 Uiso ? ? O
O7 -0.055(3) 0.115(3) 0.156(2) 0.12(1) 0.500 Uiso ? ? O
H1 0.2389 0.1147 0.5200 0.0588 1.000 Uiso calc C1 H
H2 0.1303 0.0750 0.4499 0.0510 1.000 Uiso calc C2 H
H3 -0.0935 0.2343 0.5238 0.0528 1.000 Uiso calc C4 H
H4 0.0272 0.2735 0.5878 0.0579 1.000 Uiso calc C5 H
H5 -0.2944 0.1358 0.4193 0.0394 1.000 Uiso calc C7 H
H6 -0.2100 0.0996 0.3814 0.0394 1.000 Uiso calc C7 H
H7 -0.3593 0.2919 0.3168 0.0453 1.000 Uiso calc C9 H
H8 -0.4007 0.2142 0.3570 0.0453 1.000 Uiso calc C9 H
H9 0.5180 0.2140 0.7644 0.0402 1.000 Uiso calc C12 H
H10 0.3808 0.1677 0.7122 0.0435 1.000 Uiso calc C13 H
H11 0.3819 0.4389 0.6459 0.0384 1.000 Uiso calc C14 H
H12 0.5171 0.4905 0.6956 0.0460 1.000 Uiso calc C15 H

loop_
_atom_type_symbol
_atom_type_description
_atom_type_scat_dispersion_real
_atom_type_scat_dispersion_imag
_atom_type_scat_source
C ? 0.002 0.002 International_Tables_Vol_IV_Table_2.3.1
H ? 0.000 0.000 International_Tables_Vol_IV_Table_2.3.1
Cl ? 0.132 0.159 International_Tables_Vol_IV_Table_2.3.1
Co ? 0.299 0.973 International_Tables_Vol_IV_Table_2.3.1
N ? 0.004 0.003 International_Tables_Vol_IV_Table_2.3.1
O ? 0.008 0.006 International_Tables_Vol_IV_Table_2.3.1

loop_
_geom_angle_atom_site_label_1
_geom_angle_atom_site_label_2
_geom_angle_atom_site_label_3
_geom_angle
_geom_angle_site_symmetry_1
_geom_angle_site_symmetry_2
_geom_angle_site_symmetry_3
_geom_angle_publ_flag
CL CO N1 90.3(4) . . . ?
CL CO N2 87.9(4) . . . ?
N1 CO N2 175.7(5) . . . ?
C1 N1 C5 117(1) . . . ?
N1 C1 C2 123(1) . . . ?
C1 C2 C3 116(1) . . . ?
C2 C3 C4 119(1) . . . ?
C2 C3 C6 117(1) . . . ?
C4 C3 C6 122(1) . . . ?
C3 C4 C5 117(1) . . . ?
N1 C5 C4 124(1) . . . ?
C3 C6 O1 122(1) . . . ?
C3 C6 O2 109(1) . . . ?
O1 C6 O2 127(1) . . . ?
C6 O2 C7 116(1) . . . ?
O2 C7 C8 110(1) . . . ?
C7 C8 C7 111(1) . . 2_455 ?
C7 C8 C9 108.5(9) . . . ?
C7 C8 C9 108.8(9) . . 2_455 ?
C7 C8 C9 108.8(9) 2_455 . . ?
C7 C8 C9 108.5(9) 2_455 . 2_455 ?
C9 C8 C9 110(1) . . 2_455 ?
C8 C9 O3 105(1) . . . ?
C9 O3 C10 117(1) . . . ?
O3 C10 C11 114(1) . . . ?
O3 C10 O4 120(1) . . . ?
C11 C10 O4 124(1) . . . ?
C10 C11 C12 120(1) . . 3_544 ?
C10 C11 C15 121(1) . . 3_544 ?
C12 C11 C15 117(1) 3_544 . 3_544 ?
C11 C12 C13 119(1) 4_555 . . ?
C12 C13 N2 123(1) . . . ?
C13 N2 C14 116(1) . . . ?
N2 C14 C15 123(1) . . . ?
C11 C15 C14 120(1) 4_555 . . ?
CL1 C18 CL2 102.1(7) . . . ?
CL1 C18 CL3 114.0(8) . . . ?
CL2 C18 CL3 111.2(8) . . . ?
C18 CL1 O7 72(1) . . . ?
C18 CL2 CL2 98.3(4) . . 5_555 ?

loop_
_geom_bond_atom_site_label_1
_geom_bond_atom_site_label_2
_geom_bond_distance
_geom_bond_site_symmetry_1
_geom_bond_site_symmetry_2
_geom_bond_publ_flag
CO CL 2.415(4) . . ?
CO N1 2.19(1) . . ?
CO N2 2.19(1) . . ?
N1 C1 1.33(2) . . ?
N1 C5 1.30(2) . . ?
C1 C2 1.41(2) . . ?
C2 C3 1.41(2) . . ?
C3 C4 1.36(2) . . ?
C3 C6 1.50(2) . . ?
C4 C5 1.41(2) . . ?
C6 O1 1.20(2) . . ?
C6 O2 1.33(2) . . ?
O2 C7 1.47(2) . . ?
C7 C8 1.54(2) . . ?
C7 C8 1.54(2) . 2_455 ?
C8 C9 1.51(2) . . ?
C8 C9 1.51(2) . 2_455 ?
C9 O3 1.44(2) . . ?
O3 C10 1.36(2) . . ?
C10 C11 1.44(2) . . ?
C10 O4 1.21(2) . . ?
C11 C12 1.38(2) . 3_544 ?
C11 C15 1.38(2) . 3_544 ?
C12 C13 1.39(2) . . ?
C13 N2 1.34(2) . . ?
N2 C14 1.36(2) . . ?
C14 C15 1.36(2) . . ?
C18 CL1 1.98(2) . . ?
C18 CL2 1.92(1) . . ?
C18 CL3 1.66(2) . . ?
CL1 O7 1.86(4) . . ?
CL2 CL2 1.7409 . 5_555 ?

loop_
_geom_contact_atom_site_label_1
_geom_contact_atom_site_label_2
_geom_contact_distance
_geom_contact_site_symmetry_1
_geom_contact_site_symmetry_2
_geom_contact_publ_flag
? ? ? ? ? ?
